data_7206812
loop_
_publ_author_name
'Sun, Di'
'Li, Yun-Hua'
'Wu, Shu-Ting'
'Hao, Hong-Jun'
'Liu, Fu-Jing'
'Huang, Rong-Bin'
'Zheng, Lan-Sun'

_publ_section_title
;
 An unprecedented (4,24)-connected metal--organic framework sustained by
 nanosized Ag12 cuboctahedral node
;
_journal_issue 24
_journal_name_full CrystEngComm
_journal_page_first 7311
_journal_paper_doi 10.1039/c1ce05672g
_journal_volume 13
_journal_year 2011
_chemical_formula_moiety 'C7 H16 Ag2 N8 O7'
_chemical_formula_sum 'C7 H16 Ag2 N8 O7'
_chemical_formula_weight 540.00
_chemical_name_systematic
;
?
;
_space_group_IT_number 166
_symmetry_cell_setting trigonal
_symmetry_space_group_name_Hall '-R 3 2"'
_symmetry_space_group_name_H-M 'R -3 m :H'
_atom_sites_solution_hydrogens geom
_atom_sites_solution_primary direct
_atom_sites_solution_secondary difmap
_audit_creation_method SHELXL-97
_cell_angle_alpha 90.00
_cell_angle_beta 90.00
_cell_angle_gamma 120.00
_cell_formula_units_Z 18
_cell_length_a 22.274(3)
_cell_length_b 22.274(3)
_cell_length_c 16.940(3)
_cell_measurement_reflns_used 5860
_cell_measurement_temperature 173(2)
_cell_measurement_theta_max 54.91
_cell_measurement_theta_min 6.08
_cell_volume 7278.5(19)
_computing_cell_refinement RAPID-AUTO
_computing_data_collection 'RAPID-AUTO (Rigaku Corporation, 1998)'
_computing_data_reduction 'CrystalStructure (Rigaku/MSC and Rigaku Corporation, 2002)'
_computing_molecular_graphics 'SHELXL-97 (Sheldrick, 1997)'
_computing_publication_material 'SHELXL-97 (Sheldrick, 1997)'
_computing_structure_refinement 'SHELXL-97 (Sheldrick, 1997)'
_computing_structure_solution 'SHELXS-97 (Sheldrick, 1997)'
_diffrn_ambient_temperature 173(2)
_diffrn_measured_fraction_theta_full 0.997
_diffrn_measured_fraction_theta_max 0.997
_diffrn_measurement_device_type 'Rigaku RAXIS-RAPID'
_diffrn_radiation_monochromator graphite
_diffrn_radiation_source 'Rotating Anode'
_diffrn_radiation_type MoK\a
_diffrn_radiation_wavelength 0.71073
_diffrn_reflns_av_R_equivalents 0.0216
_diffrn_reflns_av_sigmaI/netI 0.0133
_diffrn_reflns_limit_h_max 11
_diffrn_reflns_limit_h_min -25
_diffrn_reflns_limit_k_max 26
_diffrn_reflns_limit_k_min -23
_diffrn_reflns_limit_l_max 20
_diffrn_reflns_limit_l_min -19
_diffrn_reflns_number 11659
_diffrn_reflns_theta_full 25.00
_diffrn_reflns_theta_max 25.00
_diffrn_reflns_theta_min 3.04
_exptl_absorpt_coefficient_mu 2.446
_exptl_absorpt_correction_T_max 0.8099
_exptl_absorpt_correction_T_min 0.8008
_exptl_absorpt_process_details 'ABSCOR (Higashi, 1995)'
_exptl_crystal_colour colorless
_exptl_crystal_density_diffrn 1.983
_exptl_crystal_density_method 'not measured'
_exptl_crystal_description block
_exptl_crystal_F_000 4212
_exptl_crystal_size_max 0.10
_exptl_crystal_size_mid 0.09
_exptl_crystal_size_min 0.09
_platon_squeeze_details
;
;
_refine_diff_density_max 0.656
_refine_diff_density_min -0.409
_refine_diff_density_rms 0.087
_refine_ls_extinction_coef 0.000226(19)
_refine_ls_extinction_expression Fc^*^=kFc[1+0.001xFc^2^\l^3^/sin(2\q)]^-1/4^
_refine_ls_extinction_method SHELXL
_refine_ls_goodness_of_fit_ref 1.138
_refine_ls_hydrogen_treatment mixed
_refine_ls_matrix_type full
_refine_ls_number_parameters 108
_refine_ls_number_reflns 1551
_refine_ls_number_restraints 0
_refine_ls_restrained_S_all 1.138
_refine_ls_R_factor_all 0.0212
_refine_ls_R_factor_gt 0.0205
_refine_ls_shift/su_max 0.002
_refine_ls_shift/su_mean 0.000
_refine_ls_structure_factor_coef Fsqd
_refine_ls_weighting_details 'calc w=1/[\s^2^(Fo^2^)+(0.0302P)^2^+37.9459P] where P=(Fo^2^+2Fc^2^)/3'
_refine_ls_weighting_scheme calc
_refine_ls_wR_factor_gt 0.0590
_refine_ls_wR_factor_ref 0.0594
_reflns_number_gt 1516
_reflns_number_total 1551
_reflns_threshold_expression >2sigma(I)
_cod_data_source_file c1ce05672g.txt
_cod_data_source_block p1
_cod_original_cell_volume 7279(2)
_cod_original_sg_symbol_H-M 'R -3 m'
_cod_database_code 7206812

loop_
_symmetry_equiv_pos_as_xyz
'x, y, z'
'-y, x-y, z'
'-x+y, -x, z'
'y, x, -z'
'x-y, -y, -z'
'-x, -x+y, -z'
'x+2/3, y+1/3, z+1/3'
'-y+2/3, x-y+1/3, z+1/3'
'-x+y+2/3, -x+1/3, z+1/3'
'y+2/3, x+1/3, -z+1/3'
'x-y+2/3, -y+1/3, -z+1/3'
'-x+2/3, -x+y+1/3, -z+1/3'
'x+1/3, y+2/3, z+2/3'
'-y+1/3, x-y+2/3, z+2/3'
'-x+y+1/3, -x+2/3, z+2/3'
'y+1/3, x+2/3, -z+2/3'
'x-y+1/3, -y+2/3, -z+2/3'
'-x+1/3, -x+y+2/3, -z+2/3'
'-x, -y, -z'
'y, -x+y, -z'
'x-y, x, -z'
'-y, -x, z'
'-x+y, y, z'
'x, x-y, z'
'-x+2/3, -y+1/3, -z+1/3'
'y+2/3, -x+y+1/3, -z+1/3'
'x-y+2/3, x+1/3, -z+1/3'
'-y+2/3, -x+1/3, z+1/3'
'-x+y+2/3, y+1/3, z+1/3'
'x+2/3, x-y+1/3, z+1/3'
'-x+1/3, -y+2/3, -z+2/3'
'y+1/3, -x+y+2/3, -z+2/3'
'x-y+1/3, x+2/3, -z+2/3'
'-y+1/3, -x+2/3, z+2/3'
'-x+y+1/3, y+2/3, z+2/3'
'x+1/3, x-y+2/3, z+2/3'

loop_
_atom_site_label
_atom_site_type_symbol
_atom_site_fract_x
_atom_site_fract_y
_atom_site_fract_z
_atom_site_U_iso_or_equiv
_atom_site_adp_type
_atom_site_occupancy
_atom_site_symmetry_multiplicity
_atom_site_calc_flag
_atom_site_refinement_flags
Ag1 Ag 0.088697(8) 0.177394(16) 0.698303(18) 0.02078(13) Uani 1 2 d S
Ag2 Ag 0.277164(14) 0.277164(14) 1.0000 0.01923(12) Uani 1 2 d S
C1 C 0.31550(13) 0.41857(13) 1.09322(14) 0.0150(5) Uani 1 1 d .
C2 C 0.3333 0.4629(2) 1.1667 0.0349(11) Uani 1 2 d S
H2A H 0.2947 0.4691 1.1790 0.042 Uiso 1 1 d R
C3 C 0.17743(13) 0.25166(13) 0.84663(13) 0.0132(5) Uani 1 1 d .
C4 C 0.13913(10) 0.2783(2) 0.9593(2) 0.0169(8) Uani 1 2 d S
C5 C -0.03437(10) 0.03437(10) 0.6460(2) 0.0148(7) Uani 1 2 d S
N1 N 0.12024(8) 0.24047(16) 0.80625(17) 0.0144(6) Uani 1 2 d S
N2 N 0.18843(11) 0.26975(12) 0.92371(12) 0.0158(5) Uani 1 1 d .
N3 N 0.22577(12) 0.24458(12) 0.80855(13) 0.0184(5) Uani 1 1 d .
H3A H 0.2641 0.2516 0.8342 0.022 Uiso 1 1 d R
H3B H 0.2201 0.2328 0.7571 0.022 Uiso 1 1 d R
N4 N 0.14830(11) 0.2966(2) 1.03468(19) 0.0270(8) Uani 1 2 d S
H4A H 0.1864 0.3027 1.0603 0.032 Uiso 1 1 d R
N5 N 0.03585(8) 0.07170(16) 0.64600(18) 0.0153(6) Uani 1 2 d S
N6 N -0.06875(8) 0.06875(8) 0.6463(2) 0.0192(7) Uani 1 2 d S
H6A H -0.0454 0.1154 0.6465 0.023 Uiso 1 1 d R
O1 O 0.32803(10) 0.44931(10) 1.02791(10) 0.0195(4) Uani 1 1 d .
O2 O 0.28698(11) 0.35426(10) 1.10192(11) 0.0254(5) Uani 1 1 d .

loop_
_atom_site_aniso_label
_atom_site_aniso_U_11
_atom_site_aniso_U_22
_atom_site_aniso_U_33
_atom_site_aniso_U_23
_atom_site_aniso_U_13
_atom_site_aniso_U_12
Ag1 0.01804(15) 0.02229(19) 0.02342(19) -0.01140(11) -0.00570(6) 0.01115(10)
Ag2 0.02357(16) 0.02357(16) 0.01637(18) 0.00149(5) -0.00149(5) 0.01615(14)
C1 0.0154(13) 0.0181(14) 0.0149(12) -0.0001(10) -0.0037(10) 0.0110(11)
C2 0.071(4) 0.0308(16) 0.0160(19) -0.0037(10) -0.007(2) 0.0357(18)
C3 0.0153(13) 0.0139(13) 0.0117(12) 0.0000(9) 0.0003(10) 0.0081(11)
C4 0.0179(14) 0.0189(19) 0.0141(17) -0.0013(14) -0.0006(7) 0.0095(10)
C5 0.0151(13) 0.0151(13) 0.0146(17) 0.0012(7) -0.0012(7) 0.0078(16)
N1 0.0142(11) 0.0165(16) 0.0133(14) -0.0017(12) -0.0009(6) 0.0082(8)
N2 0.0158(11) 0.0204(12) 0.0134(10) -0.0025(9) -0.0025(8) 0.0106(10)
N3 0.0174(12) 0.0297(13) 0.0121(10) -0.0046(9) -0.0019(9) 0.0148(10)
N4 0.0247(13) 0.053(2) 0.0128(15) -0.0108(16) -0.0054(8) 0.0265(12)
N5 0.0134(11) 0.0136(16) 0.0189(15) 0.0002(12) 0.0001(6) 0.0068(8)
N6 0.0109(11) 0.0109(11) 0.0359(18) 0.0011(7) -0.0011(7) 0.0056(13)
O1 0.0281(11) 0.0190(10) 0.0128(8) 0.0009(7) -0.0027(8) 0.0129(9)
O2 0.0342(12) 0.0133(10) 0.0214(10) -0.0008(8) -0.0106(8) 0.0064(9)

loop_
_atom_type_symbol
_atom_type_description
_atom_type_scat_dispersion_real
_atom_type_scat_dispersion_imag
_atom_type_scat_source
C C 0.0033 0.0016 'International Tables Vol C Tables 4.2.6.8 and 6.1.1.4'
H H 0.0000 0.0000 'International Tables Vol C Tables 4.2.6.8 and 6.1.1.4'
N N 0.0061 0.0033 'International Tables Vol C Tables 4.2.6.8 and 6.1.1.4'
O O 0.0106 0.0060 'International Tables Vol C Tables 4.2.6.8 and 6.1.1.4'
Ag Ag -0.8971 1.1015 'International Tables Vol C Tables 4.2.6.8 and 6.1.1.4'

loop_
_geom_angle_atom_site_label_1
_geom_angle_atom_site_label_2
_geom_angle_atom_site_label_3
_geom_angle
_geom_angle_site_symmetry_1
_geom_angle_site_symmetry_3
_geom_angle_publ_flag
N1 Ag1 N5 147.13(11) . . y
N2 Ag2 N2 124.44(11) . 4_557 y
N2 Ag2 O2 103.10(7) . . y
N2 Ag2 O2 98.89(7) 4_557 . y
N2 Ag2 O2 98.89(7) . 4_557 y
N2 Ag2 O2 103.10(7) 4_557 4_557 y
O2 Ag2 O2 131.72(11) . 4_557 y
O2 C1 O1 125.0(2) . . ?
O2 C1 C2 117.9(2) . . ?
O1 C1 C2 117.0(2) . . ?
C1 C2 C1 117.1(3) 12_557 . ?
C1 C2 H2A 107.8 12_557 . ?
C1 C2 H2A 108.2 . . ?
N3 C3 N2 117.8(2) . . ?
N3 C3 N1 118.4(2) . . ?
N2 C3 N1 123.8(2) . . ?
N4 C4 N2 117.64(16) . . ?
N4 C4 N2 117.64(16) . 23 ?
N2 C4 N2 124.7(3) . 23 ?
N6 C5 N5 117.91(18) . . ?
N6 C5 N5 117.91(18) . 2 ?
N5 C5 N5 124.2(4) . 2 ?
C3 N1 C3 116.1(3) 23 . ?
C3 N1 Ag1 120.57(15) 23 . ?
C3 N1 Ag1 120.57(15) . . ?
C4 N2 C3 115.8(2) . . ?
C4 N2 Ag2 118.09(18) . . ?
C3 N2 Ag2 125.87(17) . . ?
C3 N3 H3A 120.0 . . ?
C3 N3 H3B 120.0 . . ?
H3A N3 H3B 120.0 . . ?
C4 N4 H4A 119.9 . . ?
C5 N5 C5 115.8(4) 3 . ?
C5 N5 Ag1 119.17(19) 3 . ?
C5 N5 Ag1 119.17(19) . . ?
C5 N6 H6A 120.0 . . ?
C1 O2 Ag2 123.66(17) . . ?

loop_
_geom_bond_atom_site_label_1
_geom_bond_atom_site_label_2
_geom_bond_distance
_geom_bond_site_symmetry_2
_geom_bond_publ_flag
Ag1 N1 2.197(3) . y
Ag1 N5 2.223(3) . y
Ag2 N2 2.297(2) . y
Ag2 N2 2.297(2) 4_557 y
Ag2 O2 2.367(2) . y
Ag2 O2 2.367(2) 4_557 y
C1 O2 1.252(3) . ?
C1 O1 1.257(3) . ?
C1 C2 1.513(3) . ?
C2 C1 1.513(3) 12_557 ?
C2 H2A 0.9597 . ?
C3 N3 1.330(3) . ?
C3 N2 1.352(3) . ?
C3 N1 1.355(3) . ?
C4 N4 1.325(5) . ?
C4 N2 1.347(3) . ?
C4 N2 1.347(3) 23 ?
C5 N6 1.326(5) . ?
C5 N5 1.355(2) . ?
C5 N5 1.355(2) 2 ?
N1 C3 1.355(3) 23 ?
N3 H3A 0.8999 . ?
N3 H3B 0.9001 . ?
N4 H4A 0.9009 . ?
N5 C5 1.355(2) 3 ?
N6 H6A 0.9007 . ?

loop_
_geom_hbond_atom_site_label_D
_geom_hbond_atom_site_label_H
_geom_hbond_atom_site_label_A
_geom_hbond_distance_DH
_geom_hbond_distance_HA
_geom_hbond_distance_DA
_geom_hbond_angle_DHA
_geom_hbond_site_symmetry_A
N3 H3A O2 0.90 2.06 2.946(3) 168.4 4_557
N3 H3B O1 0.90 2.03 2.924(3) 173.7 17_556
N4 H4A O2 0.90 2.06 2.919(3) 157.9 .
N6 H6A O1 0.90 1.97 2.870(3) 176.1 31_556

loop_
_platon_squeeze_void_nr
_platon_squeeze_void_average_x
_platon_squeeze_void_average_y
_platon_squeeze_void_average_z
_platon_squeeze_void_volume
_platon_squeeze_void_count_electrons
_platon_squeeze_void_content
1 -0.052 -0.055 -0.006 2033 265 ' '
